data_7715381
loop_
_publ_author_name
'Chen, Zhi-Chuan'
'Liu, Rui-Xue'
'Xie, Yan-Jie'
'Hu, Qin'
'Huang, Fu-Ping'
'Liu, Yan-Cheng'
'Liang, Hong'

_publ_section_title
;
 Marbofloxacin combined with heavy rare-earth ions makes better candidates
 for veterinary drugs: crystal structure and bio-activity studies.
;
_journal_issue 9
_journal_name_full 'Dalton transactions (Cambridge, England : 2003)'
_journal_page_first 4204
_journal_page_last 4213
_journal_paper_doi 10.1039/d3dt03343k
_journal_volume 53
_journal_year 2024
_chemical_formula_moiety 'C68 H73 F4 N16 O16 Y'
_chemical_formula_sum 'C68 H73 F4 N16 O16 Y'
_chemical_formula_weight 1535.33
_space_group_crystal_system triclinic
_space_group_IT_number 2
_space_group_name_Hall '-P 1'
_space_group_name_H-M_alt 'P -1'
_atom_sites_solution_hydrogens geom
_atom_sites_solution_primary direct
_audit_creation_date 2023-12-10
_audit_creation_method
;
Olex2 1.5
(compiled 2022.04.07 svn.rca3783a0 for OlexSys, GUI svn.r6003)
;
_audit_update_record
;
2023-12-11 deposited with the CCDC.	2024-02-07 downloaded from the CCDC.
;
_cell_angle_alpha 95.794(8)
_cell_angle_beta 107.599(7)
_cell_angle_gamma 113.372(8)
_cell_formula_units_Z 2
_cell_length_a 15.0715(11)
_cell_length_b 17.9090(18)
_cell_length_c 21.361(2)
_cell_measurement_reflns_used 5203
_cell_measurement_temperature 149.9(2)
_cell_measurement_theta_max 28.8210
_cell_measurement_theta_min 2.9525
_cell_volume 4881.5(9)
_computing_cell_refinement
;
CrysAlisPro, Agilent Technologies,
Version 1.171.35.21 (release 20-01-2012 CrysAlis171 .NET)
(compiled Jan 23 2012,18:06:46)
;
_computing_data_collection
;
CrysAlisPro, Agilent Technologies,
Version 1.171.35.21 (release 20-01-2012 CrysAlis171 .NET)
(compiled Jan 23 2012,18:06:46)
;
_computing_data_reduction
;
CrysAlisPro, Agilent Technologies,
Version 1.171.35.21 (release 20-01-2012 CrysAlis171 .NET)
(compiled Jan 23 2012,18:06:46)
;
_computing_molecular_graphics 'Olex2 1.5 (Dolomanov et al., 2009)'
_computing_publication_material 'Olex2 1.5 (Dolomanov et al., 2009)'
_computing_structure_refinement 'SHELXL 2018/3 (Sheldrick, 2015)'
_computing_structure_solution 'XS  (Sheldrick, 2008)'
_diffrn_ambient_temperature 149.9(2)
_diffrn_detector_area_resol_mean 15.9784
_diffrn_measured_fraction_theta_full 0.995
_diffrn_measured_fraction_theta_max 0.995
_diffrn_measurement_details
;
#__ type_ start__ end____ width___ exp.time_
  1 omega  -82.00  -29.00   0.5000   40.0000
omega____ theta____ kappa____ phi______ frames
    -      -17.4897  -57.0000 -150.0000 106

#__ type_ start__ end____ width___ exp.time_
  2 omega  -86.00  -38.00   0.5000   40.0000
omega____ theta____ kappa____ phi______ frames
    -      -17.4897 -178.0000   90.0000 96

#__ type_ start__ end____ width___ exp.time_
  3 omega   17.00   60.00   0.5000   40.0000
omega____ theta____ kappa____ phi______ frames
    -       18.7397  -99.0000 -150.0000 86

#__ type_ start__ end____ width___ exp.time_
  4 omega   14.00   41.00   0.5000   40.0000
omega____ theta____ kappa____ phi______ frames
    -       18.7397  -99.0000    0.0000 54

#__ type_ start__ end____ width___ exp.time_
  5 omega   35.00   62.00   0.5000   40.0000
omega____ theta____ kappa____ phi______ frames
    -       18.7397  178.0000  150.0000 54

#__ type_ start__ end____ width___ exp.time_
  6 omega   -3.00   38.00   0.5000   40.0000
omega____ theta____ kappa____ phi______ frames
    -       18.7397   57.0000  -30.0000 82

#__ type_ start__ end____ width___ exp.time_
  7 omega   57.00   84.00   0.5000   40.0000
omega____ theta____ kappa____ phi______ frames
    -       18.7397   77.0000    0.0000 54

#__ type_ start__ end____ width___ exp.time_
  8 omega   -8.00   26.00   0.5000   40.0000
omega____ theta____ kappa____ phi______ frames
    -       18.7397   77.0000    0.0000 68

#__ type_ start__ end____ width___ exp.time_
  9 omega  -10.00   89.00   0.5000   40.0000
omega____ theta____ kappa____ phi______ frames
    -       18.7397   77.0000   90.0000 198

#__ type_ start__ end____ width___ exp.time_
 10 omega  -20.00    8.00   0.5000   40.0000
omega____ theta____ kappa____ phi______ frames
    -       18.7397  -99.0000 -150.0000 56

#__ type_ start__ end____ width___ exp.time_
 11 omega  -54.00   44.00   0.5000   40.0000
omega____ theta____ kappa____ phi______ frames
    -       18.7397  -38.0000  -60.0000 196

#__ type_ start__ end____ width___ exp.time_
 12 omega  -94.00  -53.00   0.5000   40.0000
omega____ theta____ kappa____ phi______ frames
    -      -17.4897  178.0000    0.0000 82
;
_diffrn_measurement_device_type 'SuperNova, Single source at offset), Eos'
_diffrn_measurement_method '\w scans'
_diffrn_orient_matrix_UB_11 0.0077117000
_diffrn_orient_matrix_UB_12 -0.0329416000
_diffrn_orient_matrix_UB_13 0.0127247000
_diffrn_orient_matrix_UB_21 0.0532356000
_diffrn_orient_matrix_UB_22 0.0281670000
_diffrn_orient_matrix_UB_23 0.0189023000
_diffrn_orient_matrix_UB_31 -0.0128412000
_diffrn_orient_matrix_UB_32 0.0104768000
_diffrn_orient_matrix_UB_33 0.0278738000
_diffrn_radiation_monochromator mirror
_diffrn_radiation_type 'Mo K\a'
_diffrn_radiation_wavelength 0.71073
_diffrn_reflns_av_R_equivalents 0.1084
_diffrn_reflns_av_unetI/netI 0.2387
_diffrn_reflns_Laue_measured_fraction_full 0.995
_diffrn_reflns_Laue_measured_fraction_max 0.995
_diffrn_reflns_limit_h_max 17
_diffrn_reflns_limit_h_min -17
_diffrn_reflns_limit_k_max 21
_diffrn_reflns_limit_k_min -21
_diffrn_reflns_limit_l_max 25
_diffrn_reflns_limit_l_min -25
_diffrn_reflns_number 46079
_diffrn_reflns_point_group_measured_fraction_full 0.995
_diffrn_reflns_point_group_measured_fraction_max 0.995
_diffrn_reflns_theta_full 24.999
_diffrn_reflns_theta_max 24.999
_diffrn_reflns_theta_min 2.958
_diffrn_source 'SuperNova (Mo) X-ray Source'
_exptl_absorpt_coefficient_mu 0.662
_exptl_absorpt_correction_T_max 1.00000
_exptl_absorpt_correction_T_min 0.55847
_exptl_absorpt_correction_type multi-scan
_exptl_absorpt_process_details
;
CrysAlisPro, Agilent Technologies,
Version 1.171.35.21 (release 20-01-2012 CrysAlis171 .NET)
(compiled Jan 23 2012,18:06:46)
Empirical absorption correction using spherical harmonics,
 implemented in SCALE3 ABSPACK scaling algorithm.
;
_exptl_crystal_colour yellow
_exptl_crystal_density_diffrn 1.045
_exptl_crystal_description block
_exptl_crystal_F_000 1592
_exptl_crystal_size_max 0.3
_exptl_crystal_size_mid 0.15
_exptl_crystal_size_min 0.08
_refine_diff_density_max 1.733
_refine_diff_density_min -0.598
_refine_diff_density_rms 0.109
_refine_ls_extinction_method none
_refine_ls_goodness_of_fit_ref 0.932
_refine_ls_hydrogen_treatment constr
_refine_ls_matrix_type full
_refine_ls_number_parameters 954
_refine_ls_number_reflns 17115
_refine_ls_number_restraints 3846
_refine_ls_restrained_S_all 0.869
_refine_ls_R_factor_all 0.2257
_refine_ls_R_factor_gt 0.1238
_refine_ls_shift/su_max 0.001
_refine_ls_shift/su_mean 0.000
_refine_ls_structure_factor_coef Fsqd
_refine_ls_weighting_details 'w=1/[\s^2^(Fo^2^)+(0.1583P)^2^] where P=(Fo^2^+2Fc^2^)/3'
_refine_ls_weighting_scheme calc
_refine_ls_wR_factor_gt 0.3001
_refine_ls_wR_factor_ref 0.3591
_reflns_Friedel_coverage 0.000
_reflns_number_gt 5595
_reflns_number_total 17115
_reflns_threshold_expression 'I > 2\s(I)'
_cod_data_source_file d3dt03343k2.cif
_cod_data_source_block 0313-lyc-xyj-y-a
_cod_original_cell_volume 4881.4(8)
_cod_database_code 7715381
_shelx_shelxl_version_number 2018/3
_shelx_space_group_comment
;
The symmetry employed for this shelxl refinement is uniquely defined
by the following loop, which should always be used as a source of
symmetry information in preference to the above space-group names.
They are only intended as comments.
;
_shelx_estimated_absorpt_t_max 0.949
_shelx_estimated_absorpt_t_min 0.826
_reflns_odcompleteness_completeness 99.83
_reflns_odcompleteness_iscentric 1
_reflns_odcompleteness_theta 26.32
_olex2_refinement_description
;
1. Uiso/Uaniso restraints and constraints
All non-hydrogen atoms have similar U: within 4A with sigma of 0.01 and sigma
for terminal atoms of 0.02 within 4A
2.a Ternary CH refined with riding coordinates:
 N16(H16)
2.b Secondary CH2 refined with riding coordinates:
 C5(H5A,H5B), C13(H13A,H13B), C14(H14A,H14B), C16(H16A,H16B), C17(H17A,H17B),
 C23(H23A,H23B), C30(H30A,H30B), C31(H31A,H31B), C33(H33A,H33B), C34(H34A,H34B),
  C39(H39A,H39B), C47(H47A,H47B), C48(H48A,H48B), C50(H50A,H50B), C51(H51A,
 H51B), C56(H56A,H56B), C64(H64A,H64B), C65(H65A,H65B), C67(H67A,H67B),
 C68(H68A,H68B)
2.c Aromatic/amide H refined with riding coordinates:
 C3(H3), C9(H9), C20(H20), C27(H27), C37(H37), C43(H43), C54(H54), C60(H60)
2.d Idealised Me refined as rotating group:
 C4(H4A,H4B,H4C), C15(H15A,H15B,H15C), C22(H22A,H22B,H22C), C32(H32A,H32B,
 H32C), C38(H38A,H38B,H38C), C49(H49A,H49B,H49C), C55(H55A,H55B,H55C), C66(H66A,
 H66B,H66C)
;
_olex2_submission_special_instructions 'No special instructions were received'

loop_
_space_group_symop_operation_xyz
'x, y, z'
'-x, -y, -z'

loop_
_atom_site_label
_atom_site_type_symbol
_atom_site_fract_x
_atom_site_fract_y
_atom_site_fract_z
_atom_site_U_iso_or_equiv
_atom_site_adp_type
_atom_site_occupancy
_atom_site_site_symmetry_order
_atom_site_calc_flag
_atom_site_refinement_flags_posn
_atom_site_refinement_flags_adp
_atom_site_refinement_flags_occupancy
_atom_site_disorder_assembly
_atom_site_disorder_group
Y Y 0.96085(6) 0.54501(6) 0.74319(4) 0.0628(4) Uani 1 1 d . U . . .
F1 F 1.1299(4) 0.9458(3) 0.9599(2) 0.0784(16) Uani 1 1 d . U . . .
F2 F 1.2659(4) 0.4954(4) 1.0360(2) 0.0835(16) Uani 1 1 d . U . . .
F3 F 0.9506(3) 0.2555(3) 0.5003(2) 0.0607(13) Uani 1 1 d . U . . .
F4 F 0.4439(3) 0.4250(3) 0.5151(2) 0.0615(13) Uani 1 1 d . U . . .
O1 O 1.1266(4) 0.5582(3) 0.7714(2) 0.0560(12) Uani 1 1 d . U . . .
O2 O 1.2803(4) 0.5674(4) 0.8328(3) 0.0674(17) Uani 1 1 d . U . . .
O3 O 1.0797(4) 0.6820(3) 0.8153(2) 0.0554(12) Uani 1 1 d . U . . .
O4 O 1.4548(4) 0.9421(4) 1.0539(3) 0.0707(14) Uani 1 1 d . U . . .
O5 O 0.8581(4) 0.5825(3) 0.7884(2) 0.0524(12) Uani 1 1 d . U . . .
O6 O 0.7974(4) 0.6351(4) 0.8538(2) 0.0698(17) Uani 1 1 d . U . . .
O7 O 0.9921(4) 0.5225(4) 0.8523(3) 0.0611(12) Uani 1 1 d . U . . .
O8 O 1.1911(4) 0.6924(4) 1.1476(3) 0.0734(14) Uani 1 1 d . U . . .
O9 O 0.9266(3) 0.6326(3) 0.6758(2) 0.0431(11) Uani 1 1 d . U . . .
O10 O 0.8859(4) 0.6958(3) 0.5942(2) 0.0490(14) Uani 1 1 d . U . . .
O11 O 0.9851(4) 0.5128(3) 0.6414(2) 0.0494(11) Uani 1 1 d . U . . .
O12 O 0.7472(4) 0.3506(3) 0.3435(2) 0.0489(12) Uani 1 1 d . U . . .
O13 O 0.9302(4) 0.4073(4) 0.7329(3) 0.0623(13) Uani 1 1 d . U . . .
O14 O 0.9000(5) 0.2769(4) 0.6858(3) 0.0796(19) Uani 1 1 d . U . . .
O15 O 0.7891(4) 0.4599(3) 0.6678(2) 0.0512(11) Uani 1 1 d . U . . .
O16 O 0.4826(4) 0.2004(3) 0.4077(2) 0.0512(12) Uani 1 1 d . U . . .
N1 N 1.3725(5) 0.7855(5) 0.9630(3) 0.0654(15) Uani 1 1 d . U . . .
N2 N 1.4722(6) 0.8172(5) 1.0152(4) 0.0704(17) Uani 1 1 d . U . . .
N3 N 1.3313(5) 1.0193(5) 1.0602(3) 0.0689(16) Uani 1 1 d . U . . .
N4 N 1.4017(6) 1.1579(5) 1.1693(4) 0.083(2) Uani 1 1 d . U . . .
N5 N 1.0380(5) 0.6702(5) 1.0260(3) 0.0664(15) Uani 1 1 d . U . . .
N6 N 1.0558(6) 0.7300(5) 1.0849(3) 0.0706(17) Uani 1 1 d . U . . .
N7 N 1.3113(6) 0.6080(5) 1.1543(3) 0.0763(17) Uani 1 1 d . U . . .
N8 N 1.4818(7) 0.6781(6) 1.2793(4) 0.107(2) Uani 1 1 d . U . . .
N9 N 0.8060(5) 0.4874(4) 0.4475(3) 0.0459(13) Uani 1 1 d . U . . .
N10 N 0.7337(5) 0.4748(4) 0.3800(3) 0.0462(14) Uani 1 1 d . U . . .
N11 N 0.8027(5) 0.2236(4) 0.3688(3) 0.0562(14) Uani 1 1 d . U . . .
N12 N 0.7480(5) 0.0809(5) 0.2694(4) 0.0657(18) Uani 1 1 d . U . . .
N13 N 0.6605(5) 0.2421(4) 0.5194(3) 0.0541(13) Uani 1 1 d . U . . .
N14 N 0.6191(5) 0.1663(5) 0.4679(3) 0.0574(15) Uani 1 1 d . U . . .
N15 N 0.3696(5) 0.2853(4) 0.3999(3) 0.0549(14) Uani 1 1 d . U . . .
N16 N 0.1659(5) 0.2448(5) 0.3086(3) 0.0626(17) Uani 1 1 d . U . . .
H16 H 0.139542 0.265684 0.340763 0.075 Uiso 1 1 calc R U . . .
C1 C 1.2121(6) 0.5938(6) 0.8207(4) 0.0608(16) Uani 1 1 d . U . . .
C2 C 1.2347(6) 0.6752(6) 0.8670(4) 0.0627(16) Uani 1 1 d . U . . .
C3 C 1.3338(6) 0.7101(6) 0.9203(4) 0.0627(16) Uani 1 1 d . U . . .
H3 H 1.373584 0.679584 0.925935 0.075 Uiso 1 1 calc R U . . .
C4 C 1.4556(7) 0.7831(7) 1.0703(4) 0.081(3) Uani 1 1 d . U . . .
H4A H 1.522445 0.792219 1.103573 0.121 Uiso 1 1 calc R U . . .
H4B H 1.408869 0.722617 1.053372 0.121 Uiso 1 1 calc R U . . .
H4C H 1.423945 0.810795 1.091841 0.121 Uiso 1 1 calc R U . . .
C5 C 1.5181(7) 0.9070(6) 1.0299(4) 0.072(2) Uani 1 1 d . U . . .
H5A H 1.525003 0.924851 0.988491 0.086 Uiso 1 1 calc R U . . .
H5B H 1.588952 0.930660 1.065285 0.086 Uiso 1 1 calc R U . . .
C6 C 1.3519(7) 0.9053(6) 1.0082(4) 0.0667(17) Uani 1 1 d . U . . .
C7 C 1.2920(6) 0.9442(6) 1.0113(4) 0.0630(16) Uani 1 1 d . U . . .
C8 C 1.1927(6) 0.9095(6) 0.9579(4) 0.0625(17) Uani 1 1 d . U . . .
C9 C 1.1537(6) 0.8352(6) 0.9123(4) 0.0622(16) Uani 1 1 d . U . . .
H9 H 1.085294 0.814304 0.879207 0.075 Uiso 1 1 calc R U . . .
C10 C 1.2064(6) 0.7881(6) 0.9106(4) 0.0604(16) Uani 1 1 d . U . . .
C11 C 1.3126(7) 0.8284(6) 0.9603(4) 0.0682(17) Uani 1 1 d . U . . .
C12 C 1.1689(6) 0.7115(6) 0.8605(4) 0.0566(15) Uani 1 1 d . U . . .
C13 C 1.3583(7) 1.0086(6) 1.1316(4) 0.076(2) Uani 1 1 d . U . . .
H13A H 1.383905 0.965575 1.135768 0.091 Uiso 1 1 calc R U . . .
H13B H 1.296514 0.991233 1.144416 0.091 Uiso 1 1 calc R U . . .
C14 C 1.4457(7) 1.0966(6) 1.1779(5) 0.081(2) Uani 1 1 d . U . . .
H14A H 1.468189 1.094226 1.225949 0.098 Uiso 1 1 calc R U . . .
H14B H 1.506950 1.113909 1.164511 0.098 Uiso 1 1 calc R U . . .
C15 C 1.4918(9) 1.2433(7) 1.2182(5) 0.114(4) Uani 1 1 d . U . . .
H15A H 1.558931 1.246840 1.219472 0.172 Uiso 1 1 calc R U . . .
H15B H 1.490278 1.246611 1.263874 0.172 Uiso 1 1 calc R U . . .
H15C H 1.482575 1.289880 1.201745 0.172 Uiso 1 1 calc R U . . .
C16 C 1.3816(7) 1.1676(6) 1.0953(4) 0.079(2) Uani 1 1 d . U . . .
H16A H 1.356153 1.210306 1.087789 0.095 Uiso 1 1 calc R U . . .
H16B H 1.446104 1.184177 1.085679 0.095 Uiso 1 1 calc R U . . .
C17 C 1.2987(7) 1.0808(6) 1.0508(4) 0.0699(19) Uani 1 1 d . U . . .
H17A H 1.235045 1.066004 1.061292 0.084 Uiso 1 1 calc R U . . .
H17B H 1.280444 1.082534 1.002598 0.084 Uiso 1 1 calc R U . . .
C18 C 0.8566(6) 0.6059(6) 0.8461(4) 0.0618(17) Uani 1 1 d . U . . .
C19 C 0.9416(6) 0.6125(6) 0.9076(4) 0.0633(16) Uani 1 1 d . U . . .
C20 C 0.9625(6) 0.6631(6) 0.9679(4) 0.0676(17) Uani 1 1 d . U . . .
H20 H 0.923802 0.693674 0.969209 0.081 Uiso 1 1 calc R U . . .
C21 C 1.1028(7) 0.6324(6) 1.0274(4) 0.0662(17) Uani 1 1 d . U . . .
C22 C 1.1258(8) 0.8083(7) 1.0886(5) 0.085(3) Uani 1 1 d . U . . .
H22A H 1.134742 0.848242 1.127640 0.127 Uiso 1 1 calc R U . . .
H22B H 1.100272 0.824601 1.046882 0.127 Uiso 1 1 calc R U . . .
H22C H 1.192847 0.808689 1.093843 0.127 Uiso 1 1 calc R U . . .
C23 C 1.0841(8) 0.6968(7) 1.1440(5) 0.084(2) Uani 1 1 d . U . . .
H23A H 1.028554 0.640196 1.138013 0.101 Uiso 1 1 calc R U . . .
H23B H 1.095671 0.734496 1.185967 0.101 Uiso 1 1 calc R U . . .
C24 C 1.1732(7) 0.6389(6) 1.0907(4) 0.0667(16) Uani 1 1 d . U . . .
C25 C 1.2363(7) 0.5994(7) 1.0975(4) 0.0768(18) Uani 1 1 d . U . . .
C26 C 1.2135(7) 0.5473(6) 1.0340(4) 0.0670(18) Uani 1 1 d . U . . .
C27 C 1.1400(7) 0.5313(6) 0.9714(4) 0.0662(17) Uani 1 1 d . U . . .
H27 H 1.132128 0.494261 0.932720 0.079 Uiso 1 1 calc R U . . .
C28 C 1.0759(7) 0.5729(6) 0.9671(4) 0.0662(16) Uani 1 1 d . U . . .
C29 C 1.0059(6) 0.5690(6) 0.9049(4) 0.0584(14) Uani 1 1 d . U . . .
C30 C 1.2964(7) 0.6113(7) 1.2185(4) 0.077(2) Uani 1 1 d . U . . .
H30A H 1.293592 0.560482 1.234169 0.092 Uiso 1 1 calc R U . . .
H30B H 1.230463 0.614188 1.213342 0.092 Uiso 1 1 calc R U . . .
C31 C 1.3897(7) 0.6904(7) 1.2697(5) 0.089(2) Uani 1 1 d . U . . .
H31A H 1.396374 0.740609 1.251974 0.107 Uiso 1 1 calc R U . . .
H31B H 1.380268 0.698712 1.313292 0.107 Uiso 1 1 calc R U . . .
C32 C 1.5678(10) 0.7712(9) 1.3219(6) 0.153(5) Uani 1 1 d . U . . .
H32A H 1.628008 0.768746 1.354220 0.229 Uiso 1 1 calc R U . . .
H32B H 1.538108 0.797383 1.346702 0.229 Uiso 1 1 calc R U . . .
H32C H 1.590046 0.804514 1.290972 0.229 Uiso 1 1 calc R U . . .
C33 C 1.4897(8) 0.6474(8) 1.2083(5) 0.108(3) Uani 1 1 d . U . . .
H33A H 1.533223 0.698156 1.197154 0.130 Uiso 1 1 calc R U . . .
H33B H 1.528573 0.613597 1.216508 0.130 Uiso 1 1 calc R U . . .
C34 C 1.4082(7) 0.6052(7) 1.1561(4) 0.087(2) Uani 1 1 d . U . . .
H34A H 1.395129 0.545724 1.149293 0.104 Uiso 1 1 calc R U . . .
H34B H 1.422799 0.624131 1.116756 0.104 Uiso 1 1 calc R U . . .
C35 C 0.9009(5) 0.6354(5) 0.6135(4) 0.0445(15) Uani 1 1 d . U . . .
C36 C 0.8881(6) 0.5641(5) 0.5625(3) 0.0475(14) Uani 1 1 d . U . . .
C37 C 0.8309(5) 0.5546(5) 0.4957(3) 0.0465(15) Uani 1 1 d . U . . .
H37 H 0.808877 0.595836 0.483589 0.056 Uiso 1 1 calc R U . . .
C38 C 0.6299(6) 0.4281(5) 0.3770(4) 0.0506(19) Uani 1 1 d . U . . .
H38A H 0.582322 0.442411 0.343691 0.076 Uiso 1 1 calc R U . . .
H38B H 0.627360 0.442209 0.421771 0.076 Uiso 1 1 calc R U . . .
H38C H 0.608930 0.367834 0.363550 0.076 Uiso 1 1 calc R U . . .
C39 C 0.7609(6) 0.4330(5) 0.3359(3) 0.0489(16) Uani 1 1 d . U . . .
H39A H 0.834806 0.467936 0.343157 0.059 Uiso 1 1 calc R U . . .
H39B H 0.718195 0.427677 0.288657 0.059 Uiso 1 1 calc R U . . .
C40 C 0.8121(5) 0.3602(5) 0.4074(3) 0.0428(13) Uani 1 1 d . U . . .
C41 C 0.8392(6) 0.2965(5) 0.4181(4) 0.0519(14) Uani 1 1 d . U . . .
C42 C 0.9142(6) 0.3101(5) 0.4894(4) 0.0490(15) Uani 1 1 d . U . . .
C43 C 0.9426(6) 0.3772(5) 0.5407(4) 0.0481(14) Uani 1 1 d . U . . .
H43 H 0.986416 0.382676 0.585286 0.058 Uiso 1 1 calc R U . . .
C44 C 0.9073(6) 0.4380(5) 0.5279(4) 0.0480(13) Uani 1 1 d . U . . .
C45 C 0.9318(6) 0.5086(5) 0.5815(4) 0.0492(14) Uani 1 1 d . U . . .
C46 C 0.8405(5) 0.4267(5) 0.4607(3) 0.0424(13) Uani 1 1 d . U . . .
C47 C 0.7849(6) 0.1390(5) 0.3839(4) 0.0604(17) Uani 1 1 d . U . . .
H47A H 0.851836 0.135736 0.399325 0.073 Uiso 1 1 calc R U . . .
H47B H 0.757517 0.132671 0.420773 0.073 Uiso 1 1 calc R U . . .
C48 C 0.7120(6) 0.0725(6) 0.3243(4) 0.0633(19) Uani 1 1 d . U . . .
H48A H 0.702163 0.017671 0.334453 0.076 Uiso 1 1 calc R U . . .
H48B H 0.643720 0.073577 0.310778 0.076 Uiso 1 1 calc R U . . .
C49 C 0.6755(8) 0.0105(6) 0.2081(4) 0.086(3) Uani 1 1 d . U . . .
H49A H 0.668769 -0.042869 0.219039 0.129 Uiso 1 1 calc R U . . .
H49B H 0.702993 0.017979 0.171827 0.129 Uiso 1 1 calc R U . . .
H49C H 0.606971 0.009885 0.192962 0.129 Uiso 1 1 calc R U . . .
C50 C 0.7603(7) 0.1557(6) 0.2517(4) 0.0643(19) Uani 1 1 d . U . . .
H50A H 0.691300 0.155255 0.234000 0.077 Uiso 1 1 calc R U . . .
H50B H 0.787593 0.159611 0.214776 0.077 Uiso 1 1 calc R U . . .
C51 C 0.8353(6) 0.2345(5) 0.3119(4) 0.0531(16) Uani 1 1 d . U . . .
H51A H 0.907601 0.241550 0.324755 0.064 Uiso 1 1 calc R U . . .
H51B H 0.833667 0.285358 0.298485 0.064 Uiso 1 1 calc R U . . .
C52 C 0.8823(6) 0.3364(6) 0.6876(4) 0.0540(15) Uani 1 1 d . U . . .
C53 C 0.7877(6) 0.3297(5) 0.6269(4) 0.0537(15) Uani 1 1 d . U . . .
C54 C 0.7482(6) 0.2616(5) 0.5734(4) 0.0552(15) Uani 1 1 d . U . . .
H54 H 0.783075 0.227388 0.574255 0.066 Uiso 1 1 calc R U . . .
C55 C 0.5572(8) 0.0963(6) 0.4846(4) 0.079(3) Uani 1 1 d . U . . .
H55A H 0.494190 0.100186 0.484721 0.118 Uiso 1 1 calc R U . . .
H55B H 0.596203 0.094103 0.529764 0.118 Uiso 1 1 calc R U . . .
H55C H 0.537475 0.045182 0.451129 0.118 Uiso 1 1 calc R U . . .
C56 C 0.5662(6) 0.1820(6) 0.4024(4) 0.0565(16) Uani 1 1 d . U . . .
H56A H 0.617283 0.229990 0.392827 0.068 Uiso 1 1 calc R U . . .
H56B H 0.537327 0.131783 0.364641 0.068 Uiso 1 1 calc R U . . .
C57 C 0.5177(6) 0.2690(6) 0.4585(4) 0.0566(16) Uani 1 1 d . U . . .
C58 C 0.4609(6) 0.3136(5) 0.4548(4) 0.0545(15) Uani 1 1 d . U . . .
C59 C 0.5012(6) 0.3813(5) 0.5130(4) 0.0522(16) Uani 1 1 d . U . . .
C60 C 0.5946(6) 0.4078(6) 0.5644(4) 0.0552(16) Uani 1 1 d . U . . .
H60 H 0.620815 0.457500 0.598859 0.066 Uiso 1 1 calc R U . . .
C61 C 0.6504(6) 0.3646(5) 0.5673(4) 0.0541(15) Uani 1 1 d . U . . .
C62 C 0.7483(6) 0.3901(6) 0.6236(4) 0.0528(14) Uani 1 1 d . U . . .
C63 C 0.6097(6) 0.2924(5) 0.5140(4) 0.0549(15) Uani 1 1 d . U . . .
C64 C 0.3427(6) 0.3554(6) 0.3792(4) 0.0597(18) Uani 1 1 d . U . . .
H64A H 0.404552 0.402641 0.377914 0.072 Uiso 1 1 calc R U . . .
H64B H 0.318471 0.376836 0.411931 0.072 Uiso 1 1 calc R U . . .
C65 C 0.2508(6) 0.3142(6) 0.3044(4) 0.0616(19) Uani 1 1 d . U . . .
H65A H 0.228239 0.356285 0.288930 0.074 Uiso 1 1 calc R U . . .
H65B H 0.276424 0.295088 0.271508 0.074 Uiso 1 1 calc R U . . .
C66 C 0.0787(7) 0.2052(6) 0.2384(4) 0.085(3) Uani 1 1 d . U . . .
H66A H 0.071838 0.249645 0.217173 0.128 Uiso 1 1 calc R U . . .
H66B H 0.012905 0.170279 0.242866 0.128 Uiso 1 1 calc R U . . .
H66C H 0.095428 0.170248 0.210157 0.128 Uiso 1 1 calc R U . . .
C67 C 0.1954(6) 0.1723(6) 0.3338(4) 0.0615(18) Uani 1 1 d . U . . .
H67A H 0.134511 0.126586 0.337608 0.074 Uiso 1 1 calc R U . . .
H67B H 0.217938 0.148090 0.301447 0.074 Uiso 1 1 calc R U . . .
C68 C 0.2799(6) 0.2133(6) 0.3998(4) 0.0587(17) Uani 1 1 d . U . . .
H68A H 0.253063 0.231888 0.432100 0.070 Uiso 1 1 calc R U . . .
H68B H 0.302714 0.171763 0.416246 0.070 Uiso 1 1 calc R U . . .

loop_
_atom_site_aniso_label
_atom_site_aniso_U_11
_atom_site_aniso_U_22
_atom_site_aniso_U_33
_atom_site_aniso_U_23
_atom_site_aniso_U_13
_atom_site_aniso_U_12
Y 0.0398(5) 0.0923(8) 0.0426(5) 0.0013(5) 0.0065(4) 0.0271(5)
F1 0.053(3) 0.095(3) 0.064(3) -0.025(3) -0.003(2) 0.041(3)
F2 0.074(3) 0.126(4) 0.045(3) 0.010(3) 0.009(2) 0.053(3)
F3 0.059(3) 0.068(3) 0.051(3) -0.010(2) 0.003(2) 0.043(2)
F4 0.046(3) 0.095(3) 0.041(2) 0.004(2) 0.010(2) 0.037(3)
O1 0.033(2) 0.089(2) 0.040(2) -0.002(2) 0.0093(17) 0.0295(19)
O2 0.039(3) 0.089(4) 0.052(3) -0.002(3) -0.008(3) 0.031(3)
O3 0.0341(19) 0.089(2) 0.0336(19) -0.0096(19) 0.0061(16) 0.0289(18)
O4 0.043(2) 0.094(3) 0.052(2) -0.014(2) 0.001(2) 0.030(2)
O5 0.033(2) 0.089(2) 0.035(2) 0.002(2) 0.0075(17) 0.0339(19)
O6 0.045(3) 0.120(5) 0.035(3) -0.003(3) 0.013(2) 0.035(3)
O7 0.0418(19) 0.091(2) 0.040(2) 0.0009(19) 0.0091(17) 0.0272(18)
O8 0.051(2) 0.115(3) 0.038(2) -0.001(2) 0.004(2) 0.036(2)
O9 0.0307(19) 0.073(2) 0.034(2) 0.0036(19) 0.0134(17) 0.0328(18)
O10 0.029(3) 0.067(3) 0.044(3) 0.003(3) 0.001(2) 0.028(3)
O11 0.0292(18) 0.082(2) 0.0356(19) 0.0047(18) 0.0094(16) 0.0278(17)
O12 0.035(2) 0.071(2) 0.034(2) -0.0038(19) 0.0066(17) 0.0268(19)
O13 0.039(2) 0.087(2) 0.043(2) 0.001(2) 0.0046(18) 0.023(2)
O14 0.073(4) 0.088(4) 0.059(3) -0.007(3) -0.009(3) 0.049(3)
O15 0.0327(18) 0.077(2) 0.0386(19) 0.0003(18) 0.0075(16) 0.0274(17)
O16 0.032(2) 0.074(2) 0.041(2) 0.001(2) 0.0066(18) 0.0265(19)
N1 0.044(2) 0.090(3) 0.047(2) -0.004(2) -0.004(2) 0.036(2)
N2 0.047(3) 0.096(3) 0.049(3) -0.002(3) 0.002(2) 0.030(3)
N3 0.051(3) 0.094(3) 0.047(3) -0.015(2) 0.006(2) 0.034(2)
N4 0.062(3) 0.099(4) 0.064(3) -0.018(3) -0.001(3) 0.041(3)
N5 0.045(2) 0.101(3) 0.041(2) 0.003(2) 0.005(2) 0.032(2)
N6 0.049(3) 0.107(3) 0.042(3) -0.003(3) 0.007(2) 0.035(3)
N7 0.050(3) 0.122(3) 0.044(3) 0.015(3) 0.006(2) 0.036(3)
N8 0.066(4) 0.146(4) 0.059(4) 0.011(4) 0.000(3) 0.020(4)
N9 0.035(2) 0.065(3) 0.034(2) 0.003(2) 0.0070(19) 0.025(2)
N10 0.037(2) 0.066(3) 0.030(2) -0.001(2) 0.005(2) 0.027(2)
N11 0.042(2) 0.071(3) 0.050(2) -0.004(2) 0.010(2) 0.031(2)
N12 0.045(3) 0.075(3) 0.060(3) -0.010(3) 0.010(3) 0.024(3)
N13 0.039(2) 0.074(2) 0.038(2) 0.003(2) 0.0075(18) 0.0225(19)
N14 0.042(2) 0.075(3) 0.041(2) 0.005(2) 0.006(2) 0.022(2)
N15 0.035(2) 0.081(3) 0.041(2) -0.001(2) 0.005(2) 0.029(2)
N16 0.037(3) 0.091(4) 0.044(3) -0.009(3) -0.002(3) 0.033(3)
C1 0.038(2) 0.091(3) 0.038(2) 0.000(2) 0.010(2) 0.022(2)
C2 0.042(2) 0.092(3) 0.041(2) -0.002(2) 0.007(2) 0.029(2)
C3 0.038(2) 0.093(3) 0.044(3) -0.005(2) 0.002(2) 0.032(2)
C4 0.058(4) 0.106(5) 0.051(4) 0.002(4) 0.001(4) 0.030(4)
C5 0.044(3) 0.097(4) 0.051(3) -0.013(3) -0.001(3) 0.030(3)
C6 0.043(2) 0.094(3) 0.046(2) -0.008(2) 0.001(2) 0.032(2)
C7 0.044(2) 0.087(3) 0.048(3) -0.012(2) 0.004(2) 0.037(2)
C8 0.040(3) 0.090(3) 0.050(3) -0.005(3) 0.005(2) 0.037(3)
C9 0.040(2) 0.093(3) 0.042(3) -0.007(2) 0.006(2) 0.031(2)
C10 0.041(2) 0.089(3) 0.040(2) 0.001(2) 0.006(2) 0.029(2)
C11 0.044(2) 0.094(3) 0.045(3) -0.008(2) 0.001(2) 0.029(2)
C12 0.038(2) 0.090(2) 0.036(2) -0.003(2) 0.009(2) 0.032(2)
C13 0.058(3) 0.092(3) 0.055(3) -0.010(3) -0.001(3) 0.035(3)
C14 0.063(3) 0.095(4) 0.060(3) -0.019(3) 0.000(3) 0.036(3)
C15 0.095(6) 0.102(6) 0.088(6) -0.035(5) -0.015(5) 0.038(5)
C16 0.056(3) 0.095(4) 0.067(4) -0.010(3) 0.000(3) 0.038(3)
C17 0.050(3) 0.093(3) 0.055(3) -0.008(3) 0.001(3) 0.041(3)
C18 0.040(3) 0.096(3) 0.039(3) -0.003(3) 0.010(2) 0.029(3)
C19 0.044(2) 0.096(3) 0.038(2) 0.000(2) 0.008(2) 0.030(2)
C20 0.044(3) 0.099(3) 0.043(3) 0.002(3) 0.005(2) 0.029(2)
C21 0.045(2) 0.103(3) 0.040(2) 0.006(2) 0.008(2) 0.033(2)
C22 0.069(4) 0.107(5) 0.049(4) -0.010(4) 0.014(4) 0.023(4)
C23 0.060(3) 0.114(4) 0.047(3) 0.008(3) 0.009(3) 0.021(3)
C24 0.046(2) 0.106(3) 0.040(2) 0.004(2) 0.011(2) 0.034(2)
C25 0.054(3) 0.115(3) 0.046(3) 0.006(3) 0.010(2) 0.033(3)
C26 0.048(3) 0.106(3) 0.041(3) 0.012(3) 0.008(2) 0.037(3)
C27 0.047(2) 0.100(3) 0.039(2) 0.003(2) 0.011(2) 0.029(2)
C28 0.045(2) 0.100(3) 0.043(2) 0.005(2) 0.009(2) 0.031(2)
C29 0.039(2) 0.094(2) 0.036(2) 0.001(2) 0.0081(19) 0.032(2)
C30 0.049(3) 0.121(3) 0.045(3) 0.010(3) 0.004(3) 0.036(3)
C31 0.061(3) 0.127(4) 0.054(3) 0.012(3) 0.010(3) 0.029(3)
C32 0.096(7) 0.166(8) 0.105(7) -0.010(7) 0.014(6) 0.000(7)
C33 0.066(4) 0.149(4) 0.066(4) 0.011(4) 0.008(3) 0.023(4)
C34 0.058(3) 0.127(4) 0.051(3) 0.012(3) 0.006(3) 0.030(3)
C35 0.027(2) 0.074(3) 0.038(3) 0.006(3) 0.011(2) 0.031(2)
C36 0.038(2) 0.069(2) 0.034(2) 0.001(2) 0.008(2) 0.029(2)
C37 0.033(2) 0.070(3) 0.035(3) 0.003(2) 0.006(2) 0.028(2)
C38 0.036(3) 0.068(4) 0.047(4) -0.006(3) 0.010(3) 0.033(3)
C39 0.034(3) 0.074(3) 0.032(3) 0.006(3) 0.003(2) 0.026(3)
C40 0.032(2) 0.069(2) 0.034(2) 0.002(2) 0.0122(19) 0.032(2)
C41 0.038(2) 0.071(2) 0.042(2) -0.003(2) 0.011(2) 0.028(2)
C42 0.034(2) 0.070(3) 0.041(3) 0.006(2) 0.013(2) 0.024(2)
C43 0.034(2) 0.070(2) 0.039(2) 0.004(2) 0.008(2) 0.028(2)
C44 0.032(2) 0.071(2) 0.037(2) -0.001(2) 0.0078(18) 0.0257(19)
C45 0.033(2) 0.074(2) 0.036(2) 0.003(2) 0.0070(19) 0.0257(19)
C46 0.032(2) 0.067(2) 0.032(2) 0.003(2) 0.0111(19) 0.028(2)
C47 0.046(3) 0.075(3) 0.049(3) 0.000(3) 0.015(2) 0.023(3)
C48 0.048(3) 0.075(4) 0.051(3) -0.006(3) 0.009(3) 0.024(3)
C49 0.065(5) 0.093(6) 0.059(5) -0.026(5) 0.005(4) 0.021(5)
C50 0.047(3) 0.084(3) 0.051(3) -0.005(3) 0.014(3) 0.027(3)
C51 0.041(3) 0.072(3) 0.045(3) -0.003(3) 0.013(2) 0.030(2)
C52 0.038(2) 0.077(3) 0.042(2) 0.001(2) 0.008(2) 0.029(2)
C53 0.039(2) 0.073(2) 0.041(2) 0.006(2) 0.007(2) 0.025(2)
C54 0.035(2) 0.077(2) 0.044(2) 0.004(2) 0.005(2) 0.025(2)
C55 0.062(5) 0.085(5) 0.049(4) -0.004(4) 0.005(4) 0.011(4)
C56 0.038(2) 0.073(3) 0.047(3) 0.004(2) 0.005(2) 0.025(2)
C57 0.040(2) 0.076(3) 0.043(2) -0.002(2) 0.007(2) 0.026(2)
C58 0.034(2) 0.079(3) 0.044(3) -0.001(2) 0.007(2) 0.029(2)
C59 0.032(2) 0.079(3) 0.041(3) -0.002(3) 0.010(2) 0.028(2)
C60 0.038(3) 0.080(3) 0.038(3) 0.000(3) 0.008(2) 0.025(2)
C61 0.037(2) 0.075(2) 0.041(2) 0.001(2) 0.006(2) 0.025(2)
C62 0.036(2) 0.077(2) 0.038(2) 0.002(2) 0.0104(19) 0.024(2)
C63 0.037(2) 0.074(3) 0.041(2) -0.002(2) 0.006(2) 0.023(2)
C64 0.038(3) 0.090(3) 0.043(3) 0.002(3) 0.006(2) 0.030(3)
C65 0.044(3) 0.088(4) 0.045(3) -0.005(3) 0.009(3) 0.033(3)
C66 0.044(4) 0.109(6) 0.057(5) -0.029(5) -0.028(4) 0.038(5)
C67 0.038(3) 0.083(3) 0.051(3) -0.007(3) 0.001(3) 0.032(3)
C68 0.036(3) 0.084(3) 0.047(3) -0.003(3) 0.002(2) 0.033(3)

loop_
_atom_type_symbol
_atom_type_description
_atom_type_scat_dispersion_real
_atom_type_scat_dispersion_imag
_atom_type_scat_source
C C 0.0033 0.0016 'International Tables Vol C Tables 4.2.6.8 and 6.1.1.4'
H H 0.0000 0.0000 'International Tables Vol C Tables 4.2.6.8 and 6.1.1.4'
F F 0.0171 0.0103 'International Tables Vol C Tables 4.2.6.8 and 6.1.1.4'
N N 0.0061 0.0033 'International Tables Vol C Tables 4.2.6.8 and 6.1.1.4'
O O 0.0106 0.0060 'International Tables Vol C Tables 4.2.6.8 and 6.1.1.4'
Y Y -2.7962 3.5667 'International Tables Vol C Tables 4.2.6.8 and 6.1.1.4'

loop_
_geom_angle_atom_site_label_1
_geom_angle_atom_site_label_2
_geom_angle_atom_site_label_3
_geom_angle
_geom_angle_site_symmetry_1
_geom_angle_site_symmetry_3
_geom_angle_publ_flag
O1 Y O3 71.81(17) . . ?
O1 Y O5 141.51(17) . . ?
O1 Y O7 79.69(19) . . ?
O1 Y O9 113.98(19) . . ?
O1 Y O11 72.07(16) . . ?
O1 Y O13 78.8(2) . . ?
O1 Y O15 142.00(17) . . ?
O5 Y O3 76.97(17) . . ?
O5 Y O7 71.62(18) . . ?
O5 Y O9 79.49(17) . . ?
O5 Y O11 143.81(16) . . ?
O5 Y O15 74.57(17) . . ?
O7 Y O3 76.8(2) . . ?
O7 Y O11 142.56(18) . . ?
O9 Y O3 77.27(18) . . ?
O9 Y O7 144.67(17) . . ?
O9 Y O11 71.29(16) . . ?
O9 Y O15 77.11(18) . . ?
O11 Y O3 115.45(19) . . ?
O13 Y O3 140.84(18) . . ?
O13 Y O5 115.1(2) . . ?
O13 Y O7 72.9(2) . . ?
O13 Y O9 139.76(17) . . ?
O13 Y O11 77.77(19) . . ?
O13 Y O15 71.92(18) . . ?
O15 Y O3 144.53(17) . . ?
O15 Y O7 113.0(2) . . ?
O15 Y O11 78.41(16) . . ?
C1 O1 Y 138.7(5) . . ?
C12 O3 Y 133.1(5) . . ?
C6 O4 C5 111.2(6) . . ?
C18 O5 Y 139.2(5) . . ?
C29 O7 Y 128.5(6) . . ?
C24 O8 C23 109.9(6) . . ?
C35 O9 Y 139.9(5) . . ?
C45 O11 Y 129.0(4) . . ?
C40 O12 C39 107.5(5) . . ?
C52 O13 Y 140.4(5) . . ?
C62 O15 Y 131.3(4) . . ?
C57 O16 C56 112.4(6) . . ?
C3 N1 N2 118.6(7) . . ?
C3 N1 C11 121.0(7) . . ?
C11 N1 N2 120.2(6) . . ?
N1 N2 C4 106.2(8) . . ?
N1 N2 C5 107.6(7) . . ?
C4 N2 C5 114.9(7) . . ?
C7 N3 C13 112.7(8) . . ?
C17 N3 C7 124.2(7) . . ?
C17 N3 C13 114.2(7) . . ?
C14 N4 C15 104.8(7) . . ?
C14 N4 C16 107.6(7) . . ?
C16 N4 C15 107.6(9) . . ?
C20 N5 N6 114.7(7) . . ?
C20 N5 C21 123.0(7) . . ?
C21 N5 N6 121.8(6) . . ?
N5 N6 C23 107.0(7) . . ?
C22 N6 N5 110.6(7) . . ?
C22 N6 C23 115.6(8) . . ?
C25 N7 C30 120.9(8) . . ?
C25 N7 C34 123.5(8) . . ?
C30 N7 C34 115.2(7) . . ?
C31 N8 C32 98.4(9) . . ?
C31 N8 C33 112.5(8) . . ?
C32 N8 C33 114.6(10) . . ?
C37 N9 N10 117.8(6) . . ?
C37 N9 C46 123.1(6) . . ?
C46 N9 N10 118.9(5) . . ?
C38 N10 N9 108.5(6) . . ?
C39 N10 N9 105.3(5) . . ?
C39 N10 C38 113.9(6) . . ?
C41 N11 C47 123.7(7) . . ?
C41 N11 C51 115.7(7) . . ?
C51 N11 C47 112.5(6) . . ?
C48 N12 C49 111.8(8) . . ?
C50 N12 C48 111.9(7) . . ?
C50 N12 C49 108.3(7) . . ?
C54 N13 N14 118.1(6) . . ?
C54 N13 C63 121.7(6) . . ?
C63 N13 N14 120.2(6) . . ?
N13 N14 C56 106.3(6) . . ?
C55 N14 N13 111.9(7) . . ?
C55 N14 C56 115.4(7) . . ?
C58 N15 C64 113.7(6) . . ?
C58 N15 C68 117.2(7) . . ?
C68 N15 C64 112.2(6) . . ?
C65 N16 H16 108.8 . . ?
C65 N16 C66 108.6(7) . . ?
C65 N16 C67 113.8(6) . . ?
C66 N16 H16 108.8 . . ?
C66 N16 C67 108.0(6) . . ?
C67 N16 H16 108.8 . . ?
O1 C1 O2 123.9(8) . . ?
O1 C1 C2 116.9(8) . . ?
O2 C1 C2 119.1(7) . . ?
C3 C2 C1 111.8(7) . . ?
C12 C2 C1 125.9(7) . . ?
C12 C2 C3 122.3(8) . . ?
N1 C3 C2 121.2(8) . . ?
N1 C3 H3 119.4 . . ?
C2 C3 H3 119.4 . . ?
N2 C4 H4A 109.5 . . ?
N2 C4 H4B 109.5 . . ?
N2 C4 H4C 109.5 . . ?
H4A C4 H4B 109.5 . . ?
H4A C4 H4C 109.5 . . ?
H4B C4 H4C 109.5 . . ?
O4 C5 H5A 109.1 . . ?
O4 C5 H5B 109.1 . . ?
N2 C5 O4 112.6(8) . . ?
N2 C5 H5A 109.1 . . ?
N2 C5 H5B 109.1 . . ?
H5A C5 H5B 107.8 . . ?
O4 C6 C11 119.4(7) . . ?
C7 C6 O4 118.8(7) . . ?
C7 C6 C11 121.8(8) . . ?
N3 C7 C8 122.6(7) . . ?
C6 C7 N3 121.2(7) . . ?
C6 C7 C8 115.9(7) . . ?
F1 C8 C7 117.6(7) . . ?
F1 C8 C9 119.4(7) . . ?
C9 C8 C7 122.2(8) . . ?
C8 C9 H9 117.8 . . ?
C8 C9 C10 124.4(8) . . ?
C10 C9 H9 117.8 . . ?
C9 C10 C11 113.2(7) . . ?
C9 C10 C12 125.4(7) . . ?
C12 C10 C11 120.9(8) . . ?
N1 C11 C6 120.4(7) . . ?
N1 C11 C10 117.7(7) . . ?
C6 C11 C10 121.7(8) . . ?
O3 C12 C2 124.6(7) . . ?
O3 C12 C10 119.1(7) . . ?
C2 C12 C10 116.2(7) . . ?
N3 C13 H13A 110.6 . . ?
N3 C13 H13B 110.6 . . ?
N3 C13 C14 105.6(8) . . ?
H13A C13 H13B 108.7 . . ?
C14 C13 H13A 110.6 . . ?
C14 C13 H13B 110.6 . . ?
N4 C14 C13 107.6(7) . . ?
N4 C14 H14A 110.2 . . ?
N4 C14 H14B 110.2 . . ?
C13 C14 H14A 110.2 . . ?
C13 C14 H14B 110.2 . . ?
H14A C14 H14B 108.5 . . ?
N4 C15 H15A 109.5 . . ?
N4 C15 H15B 109.5 . . ?
N4 C15 H15C 109.5 . . ?
H15A C15 H15B 109.5 . . ?
H15A C15 H15C 109.5 . . ?
H15B C15 H15C 109.5 . . ?
N4 C16 H16A 110.8 . . ?
N4 C16 H16B 110.8 . . ?
H16A C16 H16B 108.9 . . ?
C17 C16 N4 104.5(8) . . ?
C17 C16 H16A 110.8 . . ?
C17 C16 H16B 110.8 . . ?
N3 C17 C16 112.5(7) . . ?
N3 C17 H17A 109.1 . . ?
N3 C17 H17B 109.1 . . ?
C16 C17 H17A 109.1 . . ?
C16 C17 H17B 109.1 . . ?
H17A C17 H17B 107.8 . . ?
O5 C18 C19 118.0(7) . . ?
O6 C18 O5 123.0(8) . . ?
O6 C18 C19 118.1(7) . . ?
C20 C19 C18 118.4(8) . . ?
C20 C19 C29 119.4(7) . . ?
C29 C19 C18 122.2(7) . . ?
N5 C20 C19 120.9(8) . . ?
N5 C20 H20 119.5 . . ?
C19 C20 H20 119.5 . . ?
N5 C21 C24 118.2(7) . . ?
N5 C21 C28 116.8(7) . . ?
C24 C21 C28 123.1(8) . . ?
N6 C22 H22A 109.5 . . ?
N6 C22 H22B 109.5 . . ?
N6 C22 H22C 109.5 . . ?
H22A C22 H22B 109.5 . . ?
H22A C22 H22C 109.5 . . ?
H22B C22 H22C 109.5 . . ?
O8 C23 H23A 110.8 . . ?
O8 C23 H23B 110.8 . . ?
N6 C23 O8 104.9(7) . . ?
N6 C23 H23A 110.8 . . ?
N6 C23 H23B 110.8 . . ?
H23A C23 H23B 108.8 . . ?
O8 C24 C21 121.2(8) . . ?
O8 C24 C25 116.1(7) . . ?
C25 C24 C21 122.3(8) . . ?
N7 C25 C24 126.3(8) . . ?
N7 C25 C26 122.3(9) . . ?
C24 C25 C26 111.3(8) . . ?
C25 C26 F2 116.4(7) . . ?
C27 C26 F2 113.1(7) . . ?
C27 C26 C25 130.1(9) . . ?
C26 C27 H27 121.8 . . ?
C26 C27 C28 116.5(8) . . ?
C28 C27 H27 121.8 . . ?
C21 C28 C27 115.6(7) . . ?
C29 C28 C21 121.2(8) . . ?
C29 C28 C27 121.9(7) . . ?
O7 C29 C19 123.1(7) . . ?
O7 C29 C28 119.6(8) . . ?
C28 C29 C19 116.7(7) . . ?
N7 C30 H30A 110.3 . . ?
N7 C30 H30B 110.3 . . ?
N7 C30 C31 106.9(9) . . ?
H30A C30 H30B 108.6 . . ?
C31 C30 H30A 110.3 . . ?
C31 C30 H30B 110.3 . . ?
N8 C31 C30 107.1(8) . . ?
N8 C31 H31A 110.3 . . ?
N8 C31 H31B 110.3 . . ?
C30 C31 H31A 110.3 . . ?
C30 C31 H31B 110.3 . . ?
H31A C31 H31B 108.5 . . ?
N8 C32 H32A 109.5 . . ?
N8 C32 H32B 109.5 . . ?
N8 C32 H32C 109.5 . . ?
H32A C32 H32B 109.5 . . ?
H32A C32 H32C 109.5 . . ?
H32B C32 H32C 109.5 . . ?
N8 C33 H33A 107.2 . . ?
N8 C33 H33B 107.2 . . ?
H33A C33 H33B 106.9 . . ?
C34 C33 N8 120.3(10) . . ?
C34 C33 H33A 107.2 . . ?
C34 C33 H33B 107.2 . . ?
N7 C34 H34A 107.7 . . ?
N7 C34 H34B 107.7 . . ?
C33 C34 N7 118.4(9) . . ?
C33 C34 H34A 107.7 . . ?
C33 C34 H34B 107.7 . . ?
H34A C34 H34B 107.1 . . ?
O9 C35 C36 117.8(7) . . ?
O10 C35 O9 122.3(6) . . ?
O10 C35 C36 119.9(7) . . ?
C37 C36 C35 116.4(7) . . ?
C37 C36 C45 121.4(7) . . ?
C45 C36 C35 122.3(6) . . ?
N9 C37 C36 120.4(7) . . ?
N9 C37 H37 119.8 . . ?
C36 C37 H37 119.8 . . ?
N10 C38 H38A 109.5 . . ?
N10 C38 H38B 109.5 . . ?
N10 C38 H38C 109.5 . . ?
H38A C38 H38B 109.5 . . ?
H38A C38 H38C 109.5 . . ?
H38B C38 H38C 109.5 . . ?
O12 C39 H39A 108.6 . . ?
O12 C39 H39B 108.6 . . ?
N10 C39 O12 114.6(7) . . ?
N10 C39 H39A 108.6 . . ?
N10 C39 H39B 108.6 . . ?
H39A C39 H39B 107.6 . . ?
O12 C40 C41 116.8(6) . . ?
O12 C40 C46 121.5(6) . . ?
C41 C40 C46 121.4(7) . . ?
N11 C41 C42 120.3(7) . . ?
C40 C41 N11 124.0(7) . . ?
C40 C41 C42 115.7(6) . . ?
F3 C42 C41 118.0(6) . . ?
F3 C42 C43 120.7(7) . . ?
C43 C42 C41 121.3(7) . . ?
C42 C43 H43 119.8 . . ?
C42 C43 C44 120.5(7) . . ?
C44 C43 H43 119.8 . . ?
C43 C44 C45 122.4(7) . . ?
C43 C44 C46 118.0(6) . . ?
C46 C44 C45 119.5(7) . . ?
O11 C45 C36 125.4(7) . . ?
O11 C45 C44 117.5(7) . . ?
C36 C45 C44 117.0(6) . . ?
N9 C46 C44 118.2(6) . . ?
C40 C46 N9 119.0(6) . . ?
C40 C46 C44 122.8(7) . . ?
N11 C47 H47A 109.6 . . ?
N11 C47 H47B 109.6 . . ?
H47A C47 H47B 108.1 . . ?
C48 C47 N11 110.2(7) . . ?
C48 C47 H47A 109.6 . . ?
C48 C47 H47B 109.6 . . ?
N12 C48 C47 111.1(8) . . ?
N12 C48 H48A 109.4 . . ?
N12 C48 H48B 109.4 . . ?
C47 C48 H48A 109.4 . . ?
C47 C48 H48B 109.4 . . ?
H48A C48 H48B 108.0 . . ?
N12 C49 H49A 109.5 . . ?
N12 C49 H49B 109.5 . . ?
N12 C49 H49C 109.5 . . ?
H49A C49 H49B 109.5 . . ?
H49A C49 H49C 109.5 . . ?
H49B C49 H49C 109.5 . . ?
N12 C50 H50A 108.9 . . ?
N12 C50 H50B 108.9 . . ?
N12 C50 C51 113.2(7) . . ?
H50A C50 H50B 107.8 . . ?
C51 C50 H50A 108.9 . . ?
C51 C50 H50B 108.9 . . ?
N11 C51 C50 108.8(7) . . ?
N11 C51 H51A 109.9 . . ?
N11 C51 H51B 109.9 . . ?
C50 C51 H51A 109.9 . . ?
C50 C51 H51B 109.9 . . ?
H51A C51 H51B 108.3 . . ?
O13 C52 C53 113.5(7) . . ?
O14 C52 O13 129.6(7) . . ?
O14 C52 C53 116.8(7) . . ?
C54 C53 C52 113.7(7) . . ?
C54 C53 C62 121.4(7) . . ?
C62 C53 C52 124.8(7) . . ?
N13 C54 C53 121.2(7) . . ?
N13 C54 H54 119.4 . . ?
C53 C54 H54 119.4 . . ?
N14 C55 H55A 109.5 . . ?
N14 C55 H55B 109.5 . . ?
N14 C55 H55C 109.5 . . ?
H55A C55 H55B 109.5 . . ?
H55A C55 H55C 109.5 . . ?
H55B C55 H55C 109.5 . . ?
O16 C56 N14 109.4(6) . . ?
O16 C56 H56A 109.8 . . ?
O16 C56 H56B 109.8 . . ?
N14 C56 H56A 109.8 . . ?
N14 C56 H56B 109.8 . . ?
H56A C56 H56B 108.2 . . ?
O16 C57 C58 119.0(7) . . ?
O16 C57 C63 119.7(7) . . ?
C58 C57 C63 121.3(7) . . ?
N15 C58 C57 118.0(7) . . ?
N15 C58 C59 127.3(7) . . ?
C57 C58 C59 114.5(7) . . ?
F4 C59 C58 117.8(6) . . ?
C60 C59 F4 118.3(7) . . ?
C60 C59 C58 123.8(7) . . ?
C59 C60 H60 119.5 . . ?
C61 C60 C59 120.9(7) . . ?
C61 C60 H60 119.5 . . ?
C60 C61 C62 121.6(7) . . ?
C60 C61 C63 117.6(7) . . ?
C63 C61 C62 120.8(7) . . ?
O15 C62 C53 124.9(7) . . ?
O15 C62 C61 119.9(7) . . ?
C53 C62 C61 115.0(7) . . ?
N13 C63 C57 120.0(7) . . ?
N13 C63 C61 118.5(7) . . ?
C57 C63 C61 121.4(7) . . ?
N15 C64 H64A 110.5 . . ?
N15 C64 H64B 110.5 . . ?
N15 C64 C65 106.4(6) . . ?
H64A C64 H64B 108.6 . . ?
C65 C64 H64A 110.5 . . ?
C65 C64 H64B 110.5 . . ?
N16 C65 C64 108.1(7) . . ?
N16 C65 H65A 110.1 . . ?
N16 C65 H65B 110.1 . . ?
C64 C65 H65A 110.1 . . ?
C64 C65 H65B 110.1 . . ?
H65A C65 H65B 108.4 . . ?
N16 C66 H66A 109.5 . . ?
N16 C66 H66B 109.5 . . ?
N16 C66 H66C 109.5 . . ?
H66A C66 H66B 109.5 . . ?
H66A C66 H66C 109.5 . . ?
H66B C66 H66C 109.5 . . ?
N16 C67 H67A 110.6 . . ?
N16 C67 H67B 110.6 . . ?
H67A C67 H67B 108.7 . . ?
C68 C67 N16 105.9(6) . . ?
C68 C67 H67A 110.6 . . ?
C68 C67 H67B 110.6 . . ?
N15 C68 C67 114.3(8) . . ?
N15 C68 H68A 108.7 . . ?
N15 C68 H68B 108.7 . . ?
C67 C68 H68A 108.7 . . ?
C67 C68 H68B 108.7 . . ?
H68A C68 H68B 107.6 . . ?

loop_
_geom_bond_atom_site_label_1
_geom_bond_atom_site_label_2
_geom_bond_distance
_geom_bond_site_symmetry_2
_geom_bond_publ_flag
Y O1 2.292(5) . ?
Y O3 2.384(5) . ?
Y O5 2.319(5) . ?
Y O7 2.343(6) . ?
Y O9 2.334(5) . ?
Y O11 2.363(5) . ?
Y O13 2.295(6) . ?
Y O15 2.339(5) . ?
F1 C8 1.352(9) . ?
F2 C26 1.436(10) . ?
F3 C42 1.305(8) . ?
F4 C59 1.382(8) . ?
O1 C1 1.253(9) . ?
O2 C1 1.263(9) . ?
O3 C12 1.251(8) . ?
O4 C5 1.508(10) . ?
O4 C6 1.391(9) . ?
O5 C18 1.272(9) . ?
O6 C18 1.240(9) . ?
O7 C29 1.238(8) . ?
O8 C23 1.625(11) . ?
O8 C24 1.350(9) . ?
O9 C35 1.281(8) . ?
O10 C35 1.272(9) . ?
O11 C45 1.265(8) . ?
O12 C39 1.442(9) . ?
O12 C40 1.364(8) . ?
O13 C52 1.292(9) . ?
O14 C52 1.199(9) . ?
O15 C62 1.279(8) . ?
O16 C56 1.456(9) . ?
O16 C57 1.354(8) . ?
N1 N2 1.416(9) . ?
N1 C3 1.342(10) . ?
N1 C11 1.392(10) . ?
N2 C4 1.422(12) . ?
N2 C5 1.431(11) . ?
N3 C7 1.401(10) . ?
N3 C13 1.509(11) . ?
N3 C17 1.381(10) . ?
N4 C14 1.491(11) . ?
N4 C15 1.563(12) . ?
N4 C16 1.557(12) . ?
N5 N6 1.449(9) . ?
N5 C20 1.360(10) . ?
N5 C21 1.387(10) . ?
N6 C22 1.356(12) . ?
N6 C23 1.469(12) . ?
N7 C25 1.331(11) . ?
N7 C30 1.453(11) . ?
N7 C34 1.471(12) . ?
N8 C31 1.448(13) . ?
N8 C32 1.598(14) . ?
N8 C33 1.615(13) . ?
N9 N10 1.451(8) . ?
N9 C37 1.344(9) . ?
N9 C46 1.397(9) . ?
N10 C38 1.429(10) . ?
N10 C39 1.395(8) . ?
N11 C41 1.384(9) . ?
N11 C47 1.517(11) . ?
N11 C51 1.446(10) . ?
N12 C48 1.431(11) . ?
N12 C49 1.485(9) . ?
N12 C50 1.385(11) . ?
N13 N14 1.434(8) . ?
N13 C54 1.353(9) . ?
N13 C63 1.387(9) . ?
N14 C55 1.391(11) . ?
N14 C56 1.501(10) . ?
N15 C58 1.369(9) . ?
N15 C64 1.531(10) . ?
N15 C68 1.451(11) . ?
N16 H16 1.0000 . ?
N16 C65 1.422(11) . ?
N16 C66 1.527(9) . ?
N16 C67 1.621(11) . ?
C1 C2 1.527(11) . ?
C2 C3 1.416(10) . ?
C2 C12 1.368(11) . ?
C3 H3 0.9500 . ?
C4 H4A 0.9800 . ?
C4 H4B 0.9800 . ?
C4 H4C 0.9800 . ?
C5 H5A 0.9900 . ?
C5 H5B 0.9900 . ?
C6 C7 1.352(11) . ?
C6 C11 1.413(11) . ?
C7 C8 1.419(11) . ?
C8 C9 1.355(10) . ?
C9 H9 0.9500 . ?
C9 C10 1.374(10) . ?
C10 C11 1.453(11) . ?
C10 C12 1.438(11) . ?
C13 H13A 0.9900 . ?
C13 H13B 0.9900 . ?
C13 C14 1.565(12) . ?
C14 H14A 0.9900 . ?
C14 H14B 0.9900 . ?
C15 H15A 0.9800 . ?
C15 H15B 0.9800 . ?
C15 H15C 0.9800 . ?
C16 H16A 0.9900 . ?
C16 H16B 0.9900 . ?
C16 C17 1.524(11) . ?
C17 H17A 0.9900 . ?
C17 H17B 0.9900 . ?
C18 C19 1.487(11) . ?
C19 C20 1.368(10) . ?
C19 C29 1.474(11) . ?
C20 H20 0.9500 . ?
C21 C24 1.403(11) . ?
C21 C28 1.422(11) . ?
C22 H22A 0.9800 . ?
C22 H22B 0.9800 . ?
C22 H22C 0.9800 . ?
C23 H23A 0.9900 . ?
C23 H23B 0.9900 . ?
C24 C25 1.378(12) . ?
C25 C26 1.425(11) . ?
C26 C27 1.369(10) . ?
C27 H27 0.9500 . ?
C27 C28 1.424(11) . ?
C28 C29 1.399(11) . ?
C30 H30A 0.9900 . ?
C30 H30B 0.9900 . ?
C30 C31 1.535(12) . ?
C31 H31A 0.9900 . ?
C31 H31B 0.9900 . ?
C32 H32A 0.9800 . ?
C32 H32B 0.9800 . ?
C32 H32C 0.9800 . ?
C33 H33A 0.9900 . ?
C33 H33B 0.9900 . ?
C33 C34 1.260(12) . ?
C34 H34A 0.9900 . ?
C34 H34B 0.9900 . ?
C35 C36 1.502(10) . ?
C36 C37 1.378(10) . ?
C36 C45 1.422(10) . ?
C37 H37 0.9500 . ?
C38 H38A 0.9800 . ?
C38 H38B 0.9800 . ?
C38 H38C 0.9800 . ?
C39 H39A 0.9900 . ?
C39 H39B 0.9900 . ?
C40 C41 1.373(10) . ?
C40 C46 1.387(9) . ?
C41 C42 1.524(10) . ?
C42 C43 1.368(10) . ?
C43 H43 0.9500 . ?
C43 C44 1.407(10) . ?
C44 C45 1.458(10) . ?
C44 C46 1.422(10) . ?
C47 H47A 0.9900 . ?
C47 H47B 0.9900 . ?
C47 C48 1.434(10) . ?
C48 H48A 0.9900 . ?
C48 H48B 0.9900 . ?
C49 H49A 0.9800 . ?
C49 H49B 0.9800 . ?
C49 H49C 0.9800 . ?
C50 H50A 0.9900 . ?
C50 H50B 0.9900 . ?
C50 C51 1.553(10) . ?
C51 H51A 0.9900 . ?
C51 H51B 0.9900 . ?
C52 C53 1.562(10) . ?
C53 C54 1.372(10) . ?
C53 C62 1.423(11) . ?
C54 H54 0.9500 . ?
C55 H55A 0.9800 . ?
C55 H55B 0.9800 . ?
C55 H55C 0.9800 . ?
C56 H56A 0.9900 . ?
C56 H56B 0.9900 . ?
C57 C58 1.376(10) . ?
C57 C63 1.395(10) . ?
C58 C59 1.428(10) . ?
C59 C60 1.359(10) . ?
C60 H60 0.9500 . ?
C60 C61 1.342(10) . ?
C61 C62 1.454(10) . ?
C61 C63 1.414(10) . ?
C64 H64A 0.9900 . ?
C64 H64B 0.9900 . ?
C64 C65 1.621(10) . ?
C65 H65A 0.9900 . ?
C65 H65B 0.9900 . ?
C66 H66A 0.9800 . ?
C66 H66B 0.9800 . ?
C66 H66C 0.9800 . ?
C67 H67A 0.9900 . ?
C67 H67B 0.9900 . ?
C67 C68 1.453(10) . ?
C68 H68A 0.9900 . ?
C68 H68B 0.9900 . ?

loop_
_geom_torsion_atom_site_label_1
_geom_torsion_atom_site_label_2
_geom_torsion_atom_site_label_3
_geom_torsion_atom_site_label_4
_geom_torsion
_geom_torsion_site_symmetry_1
_geom_torsion_site_symmetry_2
_geom_torsion_site_symmetry_3
_geom_torsion_site_symmetry_4
_geom_torsion_publ_flag
Y O1 C1 O2 152.8(7) . . . . ?
Y O1 C1 C2 -28.9(14) . . . . ?
Y O3 C12 C2 19.9(14) . . . . ?
Y O3 C12 C10 -158.8(6) . . . . ?
Y O5 C18 O6 167.8(6) . . . . ?
Y O5 C18 C19 -1.4(14) . . . . ?
Y O7 C29 C19 44.3(12) . . . . ?
Y O7 C29 C28 -144.5(7) . . . . ?
Y O9 C35 O10 178.3(5) . . . . ?
Y O9 C35 C36 -1.5(11) . . . . ?
Y O11 C45 C36 39.4(12) . . . . ?
Y O11 C45 C44 -136.4(6) . . . . ?
Y O13 C52 O14 153.6(8) . . . . ?
Y O13 C52 C53 -26.3(12) . . . . ?
Y O15 C62 C53 26.9(13) . . . . ?
Y O15 C62 C61 -158.0(6) . . . . ?
F1 C8 C9 C10 -172.4(9) . . . . ?
F2 C26 C27 C28 172.7(8) . . . . ?
F3 C42 C43 C44 176.8(7) . . . . ?
F4 C59 C60 C61 175.6(8) . . . . ?
O1 C1 C2 C3 -179.4(8) . . . . ?
O1 C1 C2 C12 1.8(14) . . . . ?
O2 C1 C2 C3 -1.0(13) . . . . ?
O2 C1 C2 C12 -179.9(9) . . . . ?
O4 C6 C7 N3 -1.3(15) . . . . ?
O4 C6 C7 C8 171.9(9) . . . . ?
O4 C6 C11 N1 6.4(15) . . . . ?
O4 C6 C11 C10 -178.8(9) . . . . ?
O5 C18 C19 C20 158.0(9) . . . . ?
O5 C18 C19 C29 -19.6(14) . . . . ?
O6 C18 C19 C20 -11.7(14) . . . . ?
O6 C18 C19 C29 170.6(9) . . . . ?
O8 C24 C25 N7 1.2(16) . . . . ?
O8 C24 C25 C26 -177.6(9) . . . . ?
O9 C35 C36 C37 160.6(7) . . . . ?
O9 C35 C36 C45 -19.0(11) . . . . ?
O10 C35 C36 C37 -19.1(11) . . . . ?
O10 C35 C36 C45 161.2(7) . . . . ?
O12 C40 C41 N11 -1.7(12) . . . . ?
O12 C40 C41 C42 178.4(7) . . . . ?
O12 C40 C46 N9 -3.5(11) . . . . ?
O12 C40 C46 C44 179.5(7) . . . . ?
O13 C52 C53 C54 169.1(8) . . . . ?
O13 C52 C53 C62 -6.9(13) . . . . ?
O14 C52 C53 C54 -10.8(12) . . . . ?
O14 C52 C53 C62 173.3(9) . . . . ?
O16 C57 C58 N15 1.3(13) . . . . ?
O16 C57 C58 C59 176.1(8) . . . . ?
O16 C57 C63 N13 -4.8(13) . . . . ?
O16 C57 C63 C61 178.4(8) . . . . ?
N1 N2 C5 O4 60.6(9) . . . . ?
N2 N1 C3 C2 -179.8(9) . . . . ?
N2 N1 C11 C6 2.1(14) . . . . ?
N2 N1 C11 C10 -172.9(8) . . . . ?
N3 C7 C8 F1 -8.0(15) . . . . ?
N3 C7 C8 C9 -177.5(9) . . . . ?
N3 C13 C14 N4 60.5(9) . . . . ?
N4 C16 C17 N3 -60.3(10) . . . . ?
N5 N6 C23 O8 61.8(8) . . . . ?
N5 C21 C24 O8 -11.7(15) . . . . ?
N5 C21 C24 C25 176.2(9) . . . . ?
N5 C21 C28 C27 -176.2(9) . . . . ?
N5 C21 C28 C29 16.5(14) . . . . ?
N6 N5 C20 C19 176.3(8) . . . . ?
N6 N5 C21 C24 13.5(14) . . . . ?
N6 N5 C21 C28 178.2(8) . . . . ?
N7 C25 C26 F2 8.2(15) . . . . ?
N7 C25 C26 C27 179.9(11) . . . . ?
N7 C30 C31 N8 -65.3(10) . . . . ?
N8 C33 C34 N7 19.6(18) . . . . ?
N9 N10 C39 O12 63.8(7) . . . . ?
N10 N9 C37 C36 171.5(7) . . . . ?
N10 N9 C46 C40 5.8(10) . . . . ?
N10 N9 C46 C44 -177.0(7) . . . . ?
N11 C41 C42 F3 6.9(11) . . . . ?
N11 C41 C42 C43 -173.0(8) . . . . ?
N11 C47 C48 N12 57.9(9) . . . . ?
N12 C50 C51 N11 -51.5(9) . . . . ?
N13 N14 C56 O16 -60.7(8) . . . . ?
N14 N13 C54 C53 -175.1(8) . . . . ?
N14 N13 C63 C57 0.3(13) . . . . ?
N14 N13 C63 C61 177.2(7) . . . . ?
N15 C58 C59 F4 -0.9(14) . . . . ?
N15 C58 C59 C60 -177.5(9) . . . . ?
N15 C64 C65 N16 57.7(8) . . . . ?
N16 C67 C68 N15 -55.8(8) . . . . ?
C1 C2 C3 N1 173.9(8) . . . . ?
C1 C2 C12 O3 0.6(16) . . . . ?
C1 C2 C12 C10 179.4(9) . . . . ?
C3 N1 N2 C4 -85.7(10) . . . . ?
C3 N1 N2 C5 150.8(8) . . . . ?
C3 N1 C11 C6 176.1(9) . . . . ?
C3 N1 C11 C10 1.1(14) . . . . ?
C3 C2 C12 O3 -178.1(9) . . . . ?
C3 C2 C12 C10 0.6(14) . . . . ?
C4 N2 C5 O4 -57.4(9) . . . . ?
C5 O4 C6 C7 -162.0(9) . . . . ?
C5 O4 C6 C11 18.4(12) . . . . ?
C6 O4 C5 N2 -53.7(10) . . . . ?
C6 C7 C8 F1 178.9(9) . . . . ?
C6 C7 C8 C9 9.4(15) . . . . ?
C7 N3 C13 C14 153.2(7) . . . . ?
C7 N3 C17 C16 -154.6(9) . . . . ?
C7 C6 C11 N1 -173.2(10) . . . . ?
C7 C6 C11 C10 1.6(16) . . . . ?
C7 C8 C9 C10 -3.0(16) . . . . ?
C8 C9 C10 C11 -4.0(14) . . . . ?
C8 C9 C10 C12 -176.3(9) . . . . ?
C9 C10 C11 N1 179.7(9) . . . . ?
C9 C10 C11 C6 4.8(14) . . . . ?
C9 C10 C12 O3 -2.8(15) . . . . ?
C9 C10 C12 C2 178.4(9) . . . . ?
C11 N1 N2 C4 88.4(10) . . . . ?
C11 N1 N2 C5 -35.1(11) . . . . ?
C11 N1 C3 C2 6.1(14) . . . . ?
C11 C6 C7 N3 178.3(9) . . . . ?
C11 C6 C7 C8 -8.5(15) . . . . ?
C11 C10 C12 O3 -174.6(9) . . . . ?
C11 C10 C12 C2 6.6(14) . . . . ?
C12 C2 C3 N1 -7.2(15) . . . . ?
C12 C10 C11 N1 -7.6(14) . . . . ?
C12 C10 C11 C6 177.5(9) . . . . ?
C13 N3 C7 C6 -64.7(12) . . . . ?
C13 N3 C7 C8 122.5(10) . . . . ?
C13 N3 C17 C16 60.6(11) . . . . ?
C14 N4 C16 C17 63.9(9) . . . . ?
C15 N4 C14 C13 178.5(9) . . . . ?
C15 N4 C16 C17 176.3(7) . . . . ?
C16 N4 C14 C13 -67.2(10) . . . . ?
C17 N3 C7 C6 150.0(10) . . . . ?
C17 N3 C7 C8 -22.7(15) . . . . ?
C17 N3 C13 C14 -57.9(9) . . . . ?
C18 C19 C20 N5 178.7(9) . . . . ?
C18 C19 C29 O7 -2.1(15) . . . . ?
C18 C19 C29 C28 -173.5(9) . . . . ?
C20 N5 N6 C22 -87.0(10) . . . . ?
C20 N5 N6 C23 146.3(8) . . . . ?
C20 N5 C21 C24 -175.6(9) . . . . ?
C20 N5 C21 C28 -10.9(14) . . . . ?
C20 C19 C29 O7 -179.7(9) . . . . ?
C20 C19 C29 C28 8.9(14) . . . . ?
C21 N5 N6 C22 84.6(10) . . . . ?
C21 N5 N6 C23 -42.1(11) . . . . ?
C21 N5 C20 C19 4.8(15) . . . . ?
C21 C24 C25 N7 173.7(10) . . . . ?
C21 C24 C25 C26 -5.1(15) . . . . ?
C21 C28 C29 O7 172.7(9) . . . . ?
C21 C28 C29 C19 -15.5(14) . . . . ?
C22 N6 C23 O8 -61.9(9) . . . . ?
C23 O8 C24 C21 35.8(12) . . . . ?
C23 O8 C24 C25 -151.6(9) . . . . ?
C24 O8 C23 N6 -62.1(10) . . . . ?
C24 C21 C28 C27 -12.3(14) . . . . ?
C24 C21 C28 C29 -179.5(10) . . . . ?
C24 C25 C26 F2 -173.0(9) . . . . ?
C24 C25 C26 C27 -1.3(16) . . . . ?
C25 N7 C30 C31 -127.8(10) . . . . ?
C25 N7 C34 C33 149.8(12) . . . . ?
C25 C26 C27 C28 0.8(17) . . . . ?
C26 C27 C28 C21 5.8(13) . . . . ?
C26 C27 C28 C29 172.9(9) . . . . ?
C27 C28 C29 O7 6.3(15) . . . . ?
C27 C28 C29 C19 178.0(9) . . . . ?
C28 C21 C24 O8 -175.4(9) . . . . ?
C28 C21 C24 C25 12.5(16) . . . . ?
C29 C19 C20 N5 -3.6(15) . . . . ?
C30 N7 C25 C24 41.3(17) . . . . ?
C30 N7 C25 C26 -140.1(10) . . . . ?
C30 N7 C34 C33 -37.0(15) . . . . ?
C31 N8 C33 C34 -28.7(17) . . . . ?
C32 N8 C31 C30 170.4(9) . . . . ?
C32 N8 C33 C34 -140.0(13) . . . . ?
C33 N8 C31 C30 49.3(12) . . . . ?
C34 N7 C25 C24 -145.9(11) . . . . ?
C34 N7 C25 C26 32.8(16) . . . . ?
C34 N7 C30 C31 58.8(11) . . . . ?
C35 C36 C37 N9 -172.9(7) . . . . ?
C35 C36 C45 O11 -0.3(13) . . . . ?
C35 C36 C45 C44 175.5(7) . . . . ?
C37 N9 N10 C38 -86.9(8) . . . . ?
C37 N9 N10 C39 150.9(7) . . . . ?
C37 N9 C46 C40 -178.9(7) . . . . ?
C37 N9 C46 C44 -1.8(11) . . . . ?
C37 C36 C45 O11 -179.9(8) . . . . ?
C37 C36 C45 C44 -4.2(12) . . . . ?
C38 N10 C39 O12 -54.9(8) . . . . ?
C39 O12 C40 C41 -158.0(7) . . . . ?
C39 O12 C40 C46 28.6(9) . . . . ?
C40 O12 C39 N10 -62.5(7) . . . . ?
C40 C41 C42 F3 -173.2(7) . . . . ?
C40 C41 C42 C43 7.0(12) . . . . ?
C41 N11 C47 C48 157.8(7) . . . . ?
C41 N11 C51 C50 -160.6(6) . . . . ?
C41 C40 C46 N9 -176.5(7) . . . . ?
C41 C40 C46 C44 6.4(12) . . . . ?
C41 C42 C43 C44 -3.4(12) . . . . ?
C42 C43 C44 C45 177.3(8) . . . . ?
C42 C43 C44 C46 1.0(12) . . . . ?
C43 C44 C45 O11 -1.5(12) . . . . ?
C43 C44 C45 C36 -177.6(8) . . . . ?
C43 C44 C46 N9 -179.4(7) . . . . ?
C43 C44 C46 C40 -2.3(12) . . . . ?
C45 C36 C37 N9 6.8(12) . . . . ?
C45 C44 C46 N9 4.2(11) . . . . ?
C45 C44 C46 C40 -178.8(7) . . . . ?
C46 N9 N10 C38 88.6(8) . . . . ?
C46 N9 N10 C39 -33.7(9) . . . . ?
C46 N9 C37 C36 -3.7(12) . . . . ?
C46 C40 C41 N11 171.7(8) . . . . ?
C46 C40 C41 C42 -8.3(12) . . . . ?
C46 C44 C45 O11 174.8(7) . . . . ?
C46 C44 C45 C36 -1.3(12) . . . . ?
C47 N11 C41 C40 -148.2(8) . . . . ?
C47 N11 C41 C42 31.8(11) . . . . ?
C47 N11 C51 C50 49.3(8) . . . . ?
C48 N12 C50 C51 56.7(9) . . . . ?
C49 N12 C48 C47 177.6(7) . . . . ?
C49 N12 C50 C51 -179.7(7) . . . . ?
C50 N12 C48 C47 -60.8(9) . . . . ?
C51 N11 C41 C40 65.5(10) . . . . ?
C51 N11 C41 C42 -114.6(8) . . . . ?
C51 N11 C47 C48 -55.0(9) . . . . ?
C52 C53 C54 N13 173.9(8) . . . . ?
C52 C53 C62 O15 4.5(14) . . . . ?
C52 C53 C62 C61 -170.9(8) . . . . ?
C54 N13 N14 C55 83.5(9) . . . . ?
C54 N13 N14 C56 -149.7(7) . . . . ?
C54 N13 C63 C57 -178.1(8) . . . . ?
C54 N13 C63 C61 -1.2(13) . . . . ?
C54 C53 C62 O15 -171.2(8) . . . . ?
C54 C53 C62 C61 13.4(13) . . . . ?
C55 N14 C56 O16 64.0(9) . . . . ?
C56 O16 C57 C58 155.1(8) . . . . ?
C56 O16 C57 C63 -25.8(11) . . . . ?
C57 O16 C56 N14 59.7(9) . . . . ?
C57 C58 C59 F4 -175.2(8) . . . . ?
C57 C58 C59 C60 8.3(14) . . . . ?
C58 N15 C64 C65 166.3(7) . . . . ?
C58 N15 C68 C67 -163.7(7) . . . . ?
C58 C57 C63 N13 174.4(8) . . . . ?
C58 C57 C63 C61 -2.5(14) . . . . ?
C58 C59 C60 C61 -7.8(14) . . . . ?
C59 C60 C61 C62 -177.3(9) . . . . ?
C59 C60 C61 C63 1.7(14) . . . . ?
C60 C61 C62 O15 -7.8(14) . . . . ?
C60 C61 C62 C53 167.8(8) . . . . ?
C60 C61 C63 N13 -173.6(8) . . . . ?
C60 C61 C63 C57 3.3(14) . . . . ?
C62 C53 C54 N13 -10.0(14) . . . . ?
C62 C61 C63 N13 5.4(13) . . . . ?
C62 C61 C63 C57 -177.7(9) . . . . ?
C63 N13 N14 C55 -95.0(9) . . . . ?
C63 N13 N14 C56 31.8(10) . . . . ?
C63 N13 C54 C53 3.3(13) . . . . ?
C63 C57 C58 N15 -177.8(9) . . . . ?
C63 C57 C58 C59 -3.0(13) . . . . ?
C63 C61 C62 O15 173.1(8) . . . . ?
C63 C61 C62 C53 -11.2(12) . . . . ?
C64 N15 C58 C57 -149.4(8) . . . . ?
C64 N15 C58 C59 36.5(12) . . . . ?
C64 N15 C68 C67 62.0(8) . . . . ?
C65 N16 C67 C68 58.0(9) . . . . ?
C66 N16 C65 C64 -179.9(6) . . . . ?
C66 N16 C67 C68 178.7(7) . . . . ?
C67 N16 C65 C64 -59.6(8) . . . . ?
C68 N15 C58 C57 76.9(10) . . . . ?
C68 N15 C58 C59 -97.1(11) . . . . ?
C68 N15 C64 C65 -57.8(8) . . . . ?
